data_2230536
loop_
_publ_author_name
'Lush, Shie Fu'

_publ_section_title
;
 [\m-1,2-Bis(4-pyridyl)ethene-\k^2^<i>N</i>:<i>N</i>']bis[aqua(pyridine-2,6-dicarboxylato-\k^3^<i>O</i>^2^,<i>N</i>,<i>O</i>^6^)copper(II)]
 dihydrate
;
_journal_coeditor_code XU5212
_journal_issue 6
_journal_name_full 'Acta Crystallographica Section E'
_journal_page_first m775
_journal_paper_doi 10.1107/S1600536811018411
_journal_volume 67
_journal_year 2011
_chemical_formula_iupac '[Cu2 (C7 H3 N O4)2 (C12 H10 N2) (H2 O)2], 2H2 O'
_chemical_formula_moiety 'C26 H20 Cu2 N4 O10, 2(H2 O)'
_chemical_formula_sum 'C26 H24 Cu2 N4 O12'
_chemical_formula_weight 711.59
_chemical_name_systematic
;
[\m-1,2-Bis(4-pyridyl)ethene-\k^2^<i>N</i>:<i>N</i>']bis[aqua(pyridine-
2,6-dicarboxylato-\k^3^<i>O</i>^2^,<i>N</i>,<i>O</i>^6^)copper(II)]
dihydrate
;
_space_group_IT_number 2
_symmetry_cell_setting triclinic
_symmetry_space_group_name_Hall '-P 1'
_symmetry_space_group_name_H-M 'P -1'
_atom_sites_solution_hydrogens geom
_atom_sites_solution_primary direct
_atom_sites_solution_secondary difmap
_cell_angle_alpha 89.183(2)
_cell_angle_beta 84.541(2)
_cell_angle_gamma 72.557(2)
_cell_formula_units_Z 1
_cell_length_a 5.2616(5)
_cell_length_b 7.9316(7)
_cell_length_c 16.8063(14)
_cell_measurement_reflns_used 3226
_cell_measurement_temperature 295
_cell_measurement_theta_max 25.00
_cell_measurement_theta_min 2.50
_cell_volume 666.01(10)
_computing_cell_refinement 'SAINT (Bruker, 2007)'
_computing_data_collection 'SMART (Bruker, 2007)'
_computing_data_reduction 'SAINT (Bruker, 2007)'
_computing_molecular_graphics 'PLATON (Spek, 2009)'
_computing_publication_material 'PLATON (Spek, 2009)'
_computing_structure_refinement 'SHELXTL (Sheldrick, 2008)'
_computing_structure_solution 'SHELXTL (Sheldrick, 2008)'
_diffrn_ambient_temperature 295
_diffrn_detector_area_resol_mean 9
_diffrn_measured_fraction_theta_full 0.994
_diffrn_measured_fraction_theta_max 0.994
_diffrn_measurement_device_type 'Bruker SMART 1000 CCD area-detector'
_diffrn_measurement_method '\f and \w'
_diffrn_radiation_monochromator graphite
_diffrn_radiation_source 'fine-focus sealed tube'
_diffrn_radiation_type MoK\a
_diffrn_radiation_wavelength 0.71073
_diffrn_reflns_av_R_equivalents 0.0358
_diffrn_reflns_av_sigmaI/netI 0.0360
_diffrn_reflns_limit_h_max 6
_diffrn_reflns_limit_h_min -6
_diffrn_reflns_limit_k_max 9
_diffrn_reflns_limit_k_min -8
_diffrn_reflns_limit_l_max 19
_diffrn_reflns_limit_l_min -19
_diffrn_reflns_number 5755
_diffrn_reflns_theta_full 25.12
_diffrn_reflns_theta_max 25.12
_diffrn_reflns_theta_min 1.22
_exptl_absorpt_coefficient_mu 1.673
_exptl_absorpt_correction_T_max 0.976
_exptl_absorpt_correction_T_min 0.921
_exptl_absorpt_correction_type multi-scan
_exptl_absorpt_process_details '(SADABS; Bruker, 2001)'
_exptl_crystal_colour blue
_exptl_crystal_density_diffrn 1.774
_exptl_crystal_density_method 'Not Measured'
_exptl_crystal_description columnar
_exptl_crystal_F_000 362
_exptl_crystal_size_max 0.25
_exptl_crystal_size_mid 0.10
_exptl_crystal_size_min 0.10
_refine_diff_density_max 0.565
_refine_diff_density_min -0.600
_refine_ls_extinction_method none
_refine_ls_goodness_of_fit_ref 1.232
_refine_ls_hydrogen_treatment constr
_refine_ls_matrix_type full
_refine_ls_number_parameters 200
_refine_ls_number_reflns 2373
_refine_ls_number_restraints 0
_refine_ls_restrained_S_all 1.232
_refine_ls_R_factor_all 0.0609
_refine_ls_R_factor_gt 0.0539
_refine_ls_shift/su_max 0.002
_refine_ls_shift/su_mean 0.000
_refine_ls_structure_factor_coef Fsqd
_refine_ls_weighting_details 'calc w=1/[\s^2^(Fo^2^)+(0.0544P)^2^+0.7371P] where P=(Fo^2^+2Fc^2^)/3'
_refine_ls_weighting_scheme calc
_refine_ls_wR_factor_gt 0.1229
_refine_ls_wR_factor_ref 0.1257
_reflns_number_gt 2174
_reflns_number_total 2373
_reflns_threshold_expression I>2\s(I)
_cod_data_source_file xu5212.cif
_cod_data_source_block I
_cod_database_code 2230536
_cod_database_fobs_code 2230536

loop_
_symmetry_equiv_pos_site_id
_symmetry_equiv_pos_as_xyz
1 x,y,z
2 -x,-y,-z

loop_
_atom_site_aniso_label
_atom_site_aniso_U_11
_atom_site_aniso_U_22
_atom_site_aniso_U_33
_atom_site_aniso_U_12
_atom_site_aniso_U_13
_atom_site_aniso_U_23
Cu1 0.0427(3) 0.0384(3) 0.0323(3) -0.0274(2) 0.0089(2) -0.0139(2)
O1 0.052(2) 0.048(2) 0.082(3) -0.0273(17) 0.0001(18) -0.0071(18)
O2 0.0426(18) 0.0427(17) 0.0397(16) -0.0255(14) 0.0094(13) -0.0145(13)
O3 0.058(2) 0.063(2) 0.050(2) -0.0321(18) 0.0239(17) -0.0156(17)
O4 0.056(2) 0.0483(19) 0.0359(16) -0.0341(16) 0.0111(14) -0.0150(14)
O5 0.075(3) 0.075(3) 0.054(2) -0.059(2) 0.0196(18) -0.0117(18)
N1 0.0359(19) 0.0311(18) 0.0327(18) -0.0186(16) 0.0019(15) -0.0067(14)
N2 0.042(2) 0.0353(19) 0.0320(18) -0.0232(17) 0.0040(15) -0.0094(15)
C1 0.044(3) 0.033(2) 0.036(2) -0.022(2) -0.0013(19) -0.0021(18)
C2 0.057(3) 0.039(3) 0.051(3) -0.028(2) -0.008(2) -0.003(2)
C3 0.065(3) 0.040(3) 0.056(3) -0.025(2) 0.002(2) -0.019(2)
C4 0.054(3) 0.049(3) 0.041(3) -0.018(2) 0.004(2) -0.018(2)
C5 0.039(2) 0.037(2) 0.037(2) -0.0180(19) -0.0002(18) -0.0092(18)
C6 0.038(2) 0.044(3) 0.041(2) -0.022(2) 0.0053(19) -0.008(2)
C7 0.052(3) 0.045(3) 0.034(2) -0.031(2) 0.004(2) -0.0013(19)
C8 0.050(3) 0.047(3) 0.037(2) -0.026(2) 0.012(2) -0.015(2)
C9 0.050(3) 0.041(3) 0.041(2) -0.031(2) 0.008(2) -0.0117(19)
C10 0.043(3) 0.036(2) 0.031(2) -0.018(2) -0.0008(18) -0.0051(18)
C11 0.053(3) 0.051(3) 0.038(2) -0.030(2) 0.015(2) -0.015(2)
C12 0.052(3) 0.047(3) 0.040(2) -0.031(2) 0.007(2) -0.011(2)
C13 0.063(3) 0.049(3) 0.041(3) -0.033(2) 0.015(2) -0.020(2)
O6 0.195(7) 0.159(7) 0.095(4) -0.063(6) 0.008(5) -0.015(4)

loop_
_atom_site_type_symbol
_atom_site_label
_atom_site_fract_x
_atom_site_fract_y
_atom_site_fract_z
_atom_site_U_iso_or_equiv
_atom_site_thermal_displace_type
_atom_site_calc_flag
_atom_site_refinement_flags
_atom_site_occupancy
Cu Cu1 0.57285(11) 0.65304(7) 0.73016(3) 0.0351(2) Uani . . 1.000
O O1 0.8836(7) 0.4653(5) 0.8122(2) 0.0583(14) Uani . . 1.000
O O2 0.2784(6) 0.6365(4) 0.81661(17) 0.0396(10) Uani . . 1.000
O O3 0.0696(7) 0.7621(5) 0.9326(2) 0.0557(12) Uani . . 1.000
O O4 0.8504(7) 0.7395(4) 0.66711(17) 0.0435(11) Uani . . 1.000
O O5 1.0829(8) 0.9308(5) 0.6771(2) 0.0616(16) Uani . . 1.000
N N1 0.5505(7) 0.8520(4) 0.7953(2) 0.0316(11) Uani . . 1.000
N N2 0.5692(7) 0.4684(5) 0.6552(2) 0.0343(11) Uani . . 1.000
C C1 0.7125(9) 0.9487(6) 0.7732(2) 0.0355(14) Uani . . 1.000
C C2 0.7019(10) 1.0950(6) 0.8175(3) 0.0458(17) Uani . . 1.000
C C3 0.5179(11) 1.1389(7) 0.8849(3) 0.0520(17) Uani . . 1.000
C C4 0.3530(10) 1.0343(7) 0.9072(3) 0.0478(17) Uani . . 1.000
C C5 0.3772(9) 0.8890(6) 0.8601(3) 0.0363(12) Uani . . 1.000
C C6 0.2256(9) 0.7535(6) 0.8725(3) 0.0394(14) Uani . . 1.000
C C7 0.8995(10) 0.8702(6) 0.6991(3) 0.0406(16) Uani . . 1.000
C C8 0.4106(10) 0.3645(6) 0.6710(3) 0.0431(16) Uani . . 1.000
C C9 0.4046(10) 0.2307(6) 0.6218(3) 0.0409(16) Uani . . 1.000
C C10 0.5697(9) 0.1958(6) 0.5501(2) 0.0354(14) Uani . . 1.000
C C11 0.7338(10) 0.3030(7) 0.5338(3) 0.0453(16) Uani . . 1.000
C C12 0.7297(10) 0.4350(6) 0.5863(3) 0.0434(16) Uani . . 1.000
C C13 0.5754(10) 0.0543(6) 0.4941(3) 0.0486(17) Uani . . 1.000
O O6 0.7321(17) 0.5326(10) 0.9675(4) 0.149(4) Uani . . 1.000
H H1A 0.89390 0.41550 0.85540 0.0880 Uiso . R 1.000
H H1B 0.99980 0.51510 0.81040 0.0880 Uiso . R 1.000
H H2A 0.81460 1.16320 0.80290 0.0550 Uiso calc R 1.000
H H3A 0.50510 1.23890 0.91520 0.0620 Uiso calc R 1.000
H H4A 0.23090 1.06180 0.95240 0.0570 Uiso calc R 1.000
H H8A 0.29840 0.38510 0.71840 0.0520 Uiso calc R 1.000
H H9A 0.29080 0.16300 0.63600 0.0490 Uiso calc R 1.000
H H11A 0.84750 0.28520 0.48670 0.0540 Uiso calc R 1.000
H H12A 0.84250 0.50410 0.57390 0.0520 Uiso calc R 1.000
H H13A 0.69100 0.03930 0.44750 0.066(17) Uiso calc R 1.000
H H6A 0.78230 0.61090 0.98600 0.2230 Uiso . R 1.000
H H6B 0.81680 0.44330 0.98950 0.2230 Uiso . R 1.000

loop_
_atom_type_symbol
_atom_type_description
_atom_type_scat_dispersion_real
_atom_type_scat_dispersion_imag
_atom_type_scat_source
O O 0.0106 0.0060 'International Tables Vol C Tables 4.2.6.8 and 6.1.1.4'
N N 0.0061 0.0033 'International Tables Vol C Tables 4.2.6.8 and 6.1.1.4'
Cu Cu 0.3201 1.2651 'International Tables Vol C Tables 4.2.6.8 and 6.1.1.4'
H H 0.0000 0.0000 'International Tables Vol C Tables 4.2.6.8 and 6.1.1.4'
C C 0.0033 0.0016 'International Tables Vol C Tables 4.2.6.8 and 6.1.1.4'

loop_
_geom_angle_atom_site_label_1
_geom_angle_atom_site_label_2
_geom_angle_atom_site_label_3
_geom_angle_site_symmetry_1
_geom_angle_site_symmetry_2
_geom_angle_site_symmetry_3
_geom_angle
_geom_angle_publ_flag
O1 Cu1 O2 . . . 86.70(12) no
O1 Cu1 O4 . . . 94.17(13) no
O1 Cu1 N1 . . . 90.56(14) no
O1 Cu1 N2 . . . 96.13(14) no
O2 Cu1 O4 . . . 161.23(12) no
O2 Cu1 N1 . . . 79.81(14) no
O2 Cu1 N2 . . . 101.12(14) no
O4 Cu1 N1 . . . 81.43(14) no
O4 Cu1 N2 . . . 97.44(14) no
N1 Cu1 N2 . . . 173.29(15) no
Cu1 O2 C6 . . . 114.6(3) no
Cu1 O4 C7 . . . 114.6(3) no
H1A O1 H1B . . . 104.00 no
Cu1 O1 H1B . . . 101.00 no
Cu1 O1 H1A . . . 143.00 no
H6A O6 H6B . . . 104.00 no
C1 N1 C5 . . . 122.9(4) no
Cu1 N1 C5 . . . 119.5(3) no
Cu1 N1 C1 . . . 117.7(3) no
Cu1 N2 C12 . . . 122.0(3) no
C8 N2 C12 . . . 116.6(4) no
Cu1 N2 C8 . . . 121.4(3) no
N1 C1 C2 . . . 120.0(4) no
N1 C1 C7 . . . 111.5(4) no
C2 C1 C7 . . . 128.5(4) no
C1 C2 C3 . . . 118.3(5) no
C2 C3 C4 . . . 120.5(5) no
C3 C4 C5 . . . 117.7(5) no
N1 C5 C4 . . . 120.6(4) no
N1 C5 C6 . . . 111.7(4) no
C4 C5 C6 . . . 127.7(5) no
O3 C6 C5 . . . 119.9(4) no
O2 C6 O3 . . . 125.8(4) no
O2 C6 C5 . . . 114.3(4) no
O4 C7 C1 . . . 114.4(4) no
O5 C7 C1 . . . 119.4(4) no
O4 C7 O5 . . . 126.1(5) no
N2 C8 C9 . . . 124.0(5) no
C8 C9 C10 . . . 119.8(5) no
C11 C10 C13 . . . 120.6(4) no
C9 C10 C11 . . . 116.3(4) no
C9 C10 C13 . . . 123.1(4) no
C10 C11 C12 . . . 120.7(5) no
N2 C12 C11 . . . 122.7(5) no
C10 C13 C13 . . 2_656 124.0(5) no
C1 C2 H2A . . . 121.00 no
C3 C2 H2A . . . 121.00 no
C4 C3 H3A . . . 120.00 no
C2 C3 H3A . . . 120.00 no
C3 C4 H4A . . . 121.00 no
C5 C4 H4A . . . 121.00 no
C9 C8 H8A . . . 118.00 no
N2 C8 H8A . . . 118.00 no
C8 C9 H9A . . . 120.00 no
C10 C9 H9A . . . 120.00 no
C12 C11 H11A . . . 120.00 no
C10 C11 H11A . . . 120.00 no
N2 C12 H12A . . . 119.00 no
C11 C12 H12A . . . 119.00 no
C10 C13 H13A . . . 118.00 no
C13 C13 H13A 2_656 . . 118.00 no

loop_
_geom_bond_atom_site_label_1
_geom_bond_atom_site_label_2
_geom_bond_site_symmetry_1
_geom_bond_site_symmetry_2
_geom_bond_distance
_geom_bond_publ_flag
Cu1 O1 . . 2.388(4) yes
Cu1 O2 . . 2.053(3) yes
Cu1 O4 . . 2.003(4) yes
Cu1 N1 . . 1.902(3) yes
Cu1 N2 . . 1.951(4) yes
O2 C6 . . 1.281(6) no
O3 C6 . . 1.229(6) no
O4 C7 . . 1.278(6) no
O5 C7 . . 1.226(7) no
O1 H1A . . 0.8200 no
O1 H1B . . 0.8200 no
O6 H6A . . 0.8200 no
O6 H6B . . 0.8200 no
N1 C1 . . 1.333(6) no
N1 C5 . . 1.328(6) no
N2 C12 . . 1.346(6) no
N2 C8 . . 1.345(6) no
C1 C2 . . 1.372(6) no
C1 C7 . . 1.526(6) no
C2 C3 . . 1.394(7) no
C3 C4 . . 1.394(8) no
C4 C5 . . 1.375(7) no
C5 C6 . . 1.520(7) no
C8 C9 . . 1.364(7) no
C9 C10 . . 1.396(6) no
C10 C11 . . 1.390(7) no
C10 C13 . . 1.467(6) no
C11 C12 . . 1.373(7) no
C13 C13 . 2_656 1.336(7) no
C2 H2A . . 0.9300 no
C3 H3A . . 0.9300 no
C4 H4A . . 0.9300 no
C8 H8A . . 0.9300 no
C9 H9A . . 0.9300 no
C11 H11A . . 0.9300 no
C12 H12A . . 0.9300 no
C13 H13A . . 0.9300 no

loop_
_geom_hbond_atom_site_label_D
_geom_hbond_atom_site_label_H
_geom_hbond_atom_site_label_A
_geom_hbond_site_symmetry_A
_geom_hbond_distance_DH
_geom_hbond_distance_HA
_geom_hbond_distance_DA
_geom_hbond_angle_DHA
_geom_hbond_publ_flag
O1 H1A O6 . 0.82 2.10 2.669(8) 126 yes
O1 H1B O2 1_655 0.82 1.99 2.809(5) 175 yes
O6 H6A O3 1_655 0.82 2.31 2.919(9) 132 yes
O6 H6B O3 2_667 0.82 2.06 2.851(8) 163 yes
C2 H2A O1 1_565 0.93 2.54 3.348(6) 146 yes
C4 H4A O3 2_577 0.93 2.52 3.411(6) 160 yes
C8 H8A O1 1_455 0.93 2.49 3.381(6) 161 yes
C9 H9A O5 1_445 0.93 2.47 3.382(6) 167 yes
C13 H13A O5 2_766 0.93 2.35 3.265(6) 166 yes

loop_
_geom_torsion_atom_site_label_1
_geom_torsion_atom_site_label_2
_geom_torsion_atom_site_label_3
_geom_torsion_atom_site_label_4
_geom_torsion_site_symmetry_1
_geom_torsion_site_symmetry_2
_geom_torsion_site_symmetry_3
_geom_torsion_site_symmetry_4
_geom_torsion
_geom_torsion_publ_flag
O1 Cu1 O2 C6 . . . . 88.5(3) no
N1 Cu1 O2 C6 . . . . -2.7(3) no
N2 Cu1 O2 C6 . . . . -175.9(3) no
O1 Cu1 O4 C7 . . . . -85.2(3) no
N1 Cu1 O4 C7 . . . . 4.7(3) no
N2 Cu1 O4 C7 . . . . 178.1(3) no
O1 Cu1 N1 C1 . . . . 93.5(3) no
O1 Cu1 N1 C5 . . . . -86.4(3) no
O2 Cu1 N1 C1 . . . . -179.9(3) no
O2 Cu1 N1 C5 . . . . 0.1(3) no
O4 Cu1 N1 C1 . . . . -0.6(3) no
O4 Cu1 N1 C5 . . . . 179.5(4) no
O1 Cu1 N2 C8 . . . . 84.0(4) no
O1 Cu1 N2 C12 . . . . -94.2(4) no
O2 Cu1 N2 C8 . . . . -3.9(4) no
O2 Cu1 N2 C12 . . . . 178.0(4) no
O4 Cu1 N2 C8 . . . . 179.0(4) no
O4 Cu1 N2 C12 . . . . 0.9(4) no
Cu1 O2 C6 O3 . . . . -175.2(4) no
Cu1 O2 C6 C5 . . . . 4.3(5) no
Cu1 O4 C7 O5 . . . . 170.2(4) no
Cu1 O4 C7 C1 . . . . -7.4(5) no
Cu1 N1 C1 C2 . . . . 179.1(3) no
Cu1 N1 C1 C7 . . . . -2.9(5) no
C5 N1 C1 C2 . . . . -0.9(7) no
C5 N1 C1 C7 . . . . 177.1(4) no
Cu1 N1 C5 C4 . . . . -178.6(4) no
Cu1 N1 C5 C6 . . . . 2.0(5) no
C1 N1 C5 C4 . . . . 1.5(7) no
C1 N1 C5 C6 . . . . -178.0(4) no
Cu1 N2 C8 C9 . . . . -178.3(4) no
C12 N2 C8 C9 . . . . -0.1(7) no
Cu1 N2 C12 C11 . . . . 178.5(4) no
C8 N2 C12 C11 . . . . 0.3(7) no
N1 C1 C2 C3 . . . . -0.4(7) no
C7 C1 C2 C3 . . . . -178.0(5) no
N1 C1 C7 O4 . . . . 6.8(6) no
N1 C1 C7 O5 . . . . -171.0(4) no
C2 C1 C7 O4 . . . . -175.4(5) no
C2 C1 C7 O5 . . . . 6.8(8) no
C1 C2 C3 C4 . . . . 1.2(8) no
C2 C3 C4 C5 . . . . -0.7(8) no
C3 C4 C5 N1 . . . . -0.7(7) no
C3 C4 C5 C6 . . . . 178.7(5) no
N1 C5 C6 O2 . . . . -4.2(6) no
N1 C5 C6 O3 . . . . 175.4(4) no
C4 C5 C6 O2 . . . . 176.4(5) no
C4 C5 C6 O3 . . . . -4.0(8) no
N2 C8 C9 C10 . . . . -0.2(8) no
C8 C9 C10 C11 . . . . 0.2(7) no
C8 C9 C10 C13 . . . . 179.9(5) no
C9 C10 C11 C12 . . . . 0.0(7) no
C13 C10 C11 C12 . . . . -179.7(5) no
C9 C10 C13 C13 . . . 2_656 0.0(8) no
C11 C10 C13 C13 . . . 2_656 179.7(5) no
C10 C11 C12 N2 . . . . -0.2(8) no
C10 C13 C13 C10 . . 2_656 2_656 180.0(4) no
